data_7243380
loop_
_publ_author_name
'Ahmad, M. Shahwaz'
'Khalid, Mohd'
'Khan, M. Shahnawaz'
'Shahid, M.'
'Ahmad, Musheer'

_publ_section_title
;
 Ni(ii)-Based one dimensional coordination polymers for environmental
 remediation: design, topology, magnetism and the selective adsorption of
 cationic dyes
;
_journal_issue 36
_journal_name_full CrystEngComm
_journal_page_first 6253
_journal_page_last 6266
_journal_paper_doi 10.1039/D1CE00815C
_journal_volume 23
_journal_year 2021
_chemical_absolute_configuration unk
_chemical_formula_moiety 'C10 H8 N4 Ni O5'
_chemical_formula_sum 'C10 H8 N4 Ni O5'
_chemical_formula_weight 322.89
_space_group_crystal_system orthorhombic
_space_group_IT_number 19
_space_group_name_Hall 'P 2ac 2ab'
_space_group_name_H-M_alt 'P 21 21 21'
_symmetry_Int_Tables_number 19
_audit_creation_date 2019-02-23
_audit_creation_method
;
Olex2 1.2
(compiled 2018.05.29 svn.r3508 for OlexSys, GUI svn.r5506)
;
_audit_update_record
;
2021-03-30 deposited with the CCDC.	2021-07-27 downloaded from the CCDC.
;
_cell_angle_alpha 90
_cell_angle_beta 90
_cell_angle_gamma 90
_cell_formula_units_Z 4
_cell_length_a 7.7733(5)
_cell_length_b 9.8190(6)
_cell_length_c 14.7763(10)
_cell_measurement_reflns_used 7026
_cell_measurement_theta_max 26.38
_cell_measurement_theta_min 2.49
_cell_volume 1127.82(13)
_computing_cell_refinement 'SAINT V8.38A (?, 2016)'
_computing_data_reduction 'SAINT V8.38A (?, 2016)'
_computing_molecular_graphics 'Olex2 (Dolomanov et al., 2009)'
_computing_publication_material 'Olex2 (Dolomanov et al., 2009)'
_computing_structure_refinement 'olex2.refine (Bourhis et al., 2015)'
_diffrn_ambient_temperature 273.15
_diffrn_measured_fraction_theta_full 0.9990
_diffrn_measured_fraction_theta_max 0.9990
_diffrn_measurement_device_type 'Bruker APEX-II CCD'
_diffrn_measurement_method '\f and \w scans'
_diffrn_radiation_type 'Mo K\a'
_diffrn_radiation_wavelength 0.71073
_diffrn_reflns_av_R_equivalents 0.1022
_diffrn_reflns_av_unetI/netI 0.0554
_diffrn_reflns_limit_h_max 9
_diffrn_reflns_limit_h_min -9
_diffrn_reflns_limit_k_max 12
_diffrn_reflns_limit_k_min -12
_diffrn_reflns_limit_l_max 18
_diffrn_reflns_limit_l_min -18
_diffrn_reflns_number 15374
_diffrn_reflns_theta_full 25.0419
_diffrn_reflns_theta_max 25.04
_diffrn_reflns_theta_min 2.96
_diffrn_standards_number 0
_exptl_absorpt_coefficient_mu 1.748
_exptl_absorpt_correction_T_max 0.7454
_exptl_absorpt_correction_T_min 0.5507
_exptl_absorpt_correction_type none
_exptl_absorpt_process_details
;
SADABS-2016/2 (Bruker,2016/2) was used for absorption correction.
wR2(int) was 0.1920 before and 0.0951 after correction.
The Ratio of minimum to maximum transmission is 0.7388.
The \l/2 correction factor is Not present.
;
_exptl_crystal_density_diffrn 1.9015
_exptl_crystal_F_000 657.7365
_refine_diff_density_max 2.2181
_refine_diff_density_min -0.5243
_refine_diff_density_rms 0.1312
_refine_ls_d_res_high 0.8395
_refine_ls_d_res_low 6.8794
_refine_ls_goodness_of_fit_ref 1.0735
_refine_ls_hydrogen_treatment constr
_refine_ls_matrix_type full
_refine_ls_number_constraints 15
_refine_ls_number_parameters 182
_refine_ls_number_reflns 1984
_refine_ls_number_restraints 0
_refine_ls_restrained_S_all 1.0735
_refine_ls_R_factor_all 0.0468
_refine_ls_R_factor_gt 0.0420
_refine_ls_shift/su_max 0.0002
_refine_ls_shift/su_mean 0.0000
_refine_ls_structure_factor_coef Fsqd
_refine_ls_weighting_details 'w=1/[\s^2^(Fo^2^)+(0.0663P)^2^+1.4202P] where P=(Fo^2^+2Fc^2^)/3'
_refine_ls_weighting_scheme calc
_refine_ls_wR_factor_gt 0.1054
_refine_ls_wR_factor_ref 0.1110
_reflns_Friedel_coverage 1.000
_reflns_limit_h_max 9
_reflns_limit_h_min -9
_reflns_limit_k_max 11
_reflns_limit_k_min -11
_reflns_limit_l_max 17
_reflns_limit_l_min -17
_reflns_number_gt 1851
_reflns_number_total 1984
_reflns_threshold_expression I>=2u(I)
_cod_data_source_file d1ce00815c2.cif
_cod_data_source_block SH71_0m_a
_cod_depositor_comments 'Adding full bibliography for 7243379--7243380.cif.'
_cod_original_sg_symbol_Hall ' P 2ac 2ab'
_cod_database_code 7243380
_olex2_refinement_description
;
1. Fixed Uiso
 At 1.2 times of:
  All C(H) groups
 At 1.5 times of:
  All O(H,H) groups
2.a Rotating group:
 O5(H5a,H5b)
2.b Aromatic/amide H refined with riding coordinates:
 C3(H3), C10(H10), C5(H5), C4(H4), C9(H9), C8(H8)
;
_olex2_submission_special_instructions 'No special instructions were received'

loop_
_space_group_symop_id
_space_group_symop_operation_xyz
1 x,y,z
2 x+1/2,-y+1/2,-z
3 -x,y+1/2,-z+1/2
4 -x+1/2,-y,z+1/2

loop_
_atom_site_label
_atom_site_type_symbol
_atom_site_fract_x
_atom_site_fract_y
_atom_site_fract_z
_atom_site_U_iso_or_equiv
_atom_site_adp_type
_atom_site_occupancy
_atom_site_refinement_flags_posn
Ni1 Ni 0.42556(8) 0.63538(6) 0.41002(4) 0.00850(19) Uani 1.000000 .
O1 O 0.7625(5) 0.4179(4) 0.5592(3) 0.0200(9) Uani 1.000000 .
O3 O 0.1924(4) 0.7040(4) 0.3693(2) 0.0117(7) Uani 1.000000 .
O4 O 0.0680(4) 0.8727(3) 0.2907(2) 0.0137(7) Uani 1.000000 .
O2 O 0.6510(5) 0.5642(4) 0.4597(2) 0.0118(7) Uani 1.000000 .
O5 O 0.4152(5) 0.7656(3) 0.5190(2) 0.0153(8) Uani 1.000000 .
N4 N 0.5506(5) 0.9995(4) 0.1998(3) 0.0116(9) Uani 1.000000 .
N1 N 0.3327(6) 0.4802(4) 0.4933(3) 0.0134(9) Uani 1.000000 .
N2 N 0.2639(6) 0.2934(5) 0.6290(3) 0.0160(10) Uani 1.000000 .
N3 N 0.5052(5) 0.7940(4) 0.3263(3) 0.0125(9) Uani 1.000000 .
C2 C 0.4590(6) 0.4244(5) 0.5423(3) 0.0140(11) Uani 1.000000 .
C1 C 0.6434(7) 0.4696(5) 0.5202(3) 0.0121(11) Uani 1.000000 .
C3 C 0.4246(7) 0.3323(5) 0.6095(3) 0.0149(11) Uani 1.000000 .
C7 C 0.3716(6) 0.8574(6) 0.2897(3) 0.0109(10) Uani 1.000000 .
C10 C 0.6625(7) 0.8331(5) 0.3022(3) 0.0119(11) Uani 1.000000 .
C5 C 0.1739(7) 0.4415(5) 0.5113(3) 0.0150(11) Uani 1.000000 .
C4 C 0.1400(7) 0.3488(5) 0.5797(3) 0.0145(11) Uani 1.000000 .
C9 C 0.6862(7) 0.9375(5) 0.2382(3) 0.0137(11) Uani 1.000000 .
C8 C 0.3956(7) 0.9623(5) 0.2273(3) 0.0130(11) Uani 1.000000 .
C6 C 0.1925(7) 0.8122(5) 0.3171(3) 0.0126(11) Uani 1.000000 .
H5a H 0.5159(9) 0.775(3) 0.5406(18) 0.0229(11) Uiso 1.000000 GR
H5b H 0.358(5) 0.7288(18) 0.5615(11) 0.0229(11) Uiso 1.000000 GR
H3 H 0.5154(7) 0.2958(5) 0.6426(3) 0.0179(13) Uiso 1.000000 R
H10 H 0.7578(7) 0.7910(5) 0.3280(3) 0.0143(14) Uiso 1.000000 R
H5 H 0.0833(7) 0.4770(5) 0.4777(3) 0.0180(13) Uiso 1.000000 R
H4 H 0.0265(7) 0.3246(5) 0.5914(3) 0.0174(13) Uiso 1.000000 R
H9 H 0.7970(7) 0.9639(5) 0.2223(3) 0.0164(13) Uiso 1.000000 R
H8 H 0.2999(7) 1.0073(5) 0.2043(3) 0.0156(13) Uiso 1.000000 R

loop_
_atom_site_aniso_label
_atom_site_aniso_U_11
_atom_site_aniso_U_22
_atom_site_aniso_U_33
_atom_site_aniso_U_12
_atom_site_aniso_U_13
_atom_site_aniso_U_23
Ni1 0.0082(3) 0.0091(3) 0.0082(3) 0.0001(2) 0.0010(2) -0.0001(3)
O1 0.0082(18) 0.029(2) 0.023(2) 0.0031(17) -0.0018(16) 0.0080(17)
O3 0.0125(18) 0.0145(18) 0.0080(16) -0.0015(15) 0.0018(13) 0.0047(14)
O4 0.0089(17) 0.0153(17) 0.0169(17) 0.0007(18) -0.0012(15) 0.0029(14)
O2 0.0109(17) 0.0125(18) 0.0121(17) -0.0029(14) 0.0019(14) 0.0058(15)
O5 0.0129(18) 0.0185(19) 0.0145(17) 0.0017(17) 0.0013(16) -0.0029(14)
N4 0.014(2) 0.0066(19) 0.014(2) 0.0007(18) -0.0042(18) -0.0005(16)
N1 0.015(2) 0.009(2) 0.016(2) 0.0012(18) -0.0010(19) -0.0007(17)
N2 0.014(2) 0.014(2) 0.020(2) -0.0009(19) 0.0038(18) 0.0042(19)
N3 0.011(2) 0.009(2) 0.017(2) 0.0000(18) 0.0016(18) -0.0029(18)
C2 0.015(3) 0.014(2) 0.013(2) 0.001(2) 0.001(2) -0.001(2)
C1 0.015(3) 0.011(3) 0.010(2) -0.006(2) 0.003(2) -0.007(2)
C3 0.012(2) 0.015(3) 0.017(3) 0.001(2) -0.003(2) 0.0016(18)
C7 0.015(3) 0.011(2) 0.007(2) -0.001(2) 0.0024(18) -0.003(2)
C10 0.007(3) 0.020(3) 0.009(2) 0.001(2) 0.0012(19) -0.003(2)
C5 0.018(3) 0.008(2) 0.019(3) 0.003(2) -0.005(2) -0.003(2)
C4 0.012(2) 0.018(3) 0.013(2) -0.004(2) -0.001(2) -0.008(2)
C9 0.016(3) 0.012(3) 0.014(3) -0.000(2) 0.003(2) -0.000(2)
C8 0.021(3) 0.010(2) 0.009(2) 0.002(2) -0.005(2) -0.0024(19)
C6 0.015(3) 0.012(2) 0.011(3) -0.003(2) -0.0021(19) -0.006(2)

loop_
_atom_type_symbol
_atom_type_scat_dispersion_real
_atom_type_scat_dispersion_imag
_atom_type_scat_Cromer_Mann_a1
_atom_type_scat_Cromer_Mann_a2
_atom_type_scat_Cromer_Mann_a3
_atom_type_scat_Cromer_Mann_a4
_atom_type_scat_Cromer_Mann_b1
_atom_type_scat_Cromer_Mann_b2
_atom_type_scat_Cromer_Mann_b3
_atom_type_scat_Cromer_Mann_b4
_atom_type_scat_Cromer_Mann_c
_atom_type_scat_source
_atom_type_scat_dispersion_source
H 0.00000 0.00000 0.49300 0.32291 0.14019 0.04081 10.51090 26.12570 3.14236 57.79970 0.0030380000826 'International Tables Volume C Table 6.1.1.4 (pp. 500-502)' 'Henke, Gullikson and Davis, At. Data and Nucl. Data Tables, 1993, 54, 2'
C 0.00347 0.00161 2.31000 1.02000 1.58860 0.86500 20.84390 10.20750 0.56870 51.65120 0.215599998832 'International Tables Volume C Table 6.1.1.4 (pp. 500-502)' 'Henke, Gullikson and Davis, At. Data and Nucl. Data Tables, 1993, 54, 2'
N 0.00653 0.00323 12.21260 3.13220 2.01250 1.16630 0.00570 9.89330 28.99750 0.58260 -11.5290002823 'International Tables Volume C Table 6.1.1.4 (pp. 500-502)' 'Henke, Gullikson and Davis, At. Data and Nucl. Data Tables, 1993, 54, 2'
O 0.01158 0.00611 3.04850 2.28680 1.54630 0.86700 13.27710 5.70110 0.32390 32.90890 0.250800013542 'International Tables Volume C Table 6.1.1.4 (pp. 500-502)' 'Henke, Gullikson and Davis, At. Data and Nucl. Data Tables, 1993, 54, 2'
Ni 0.35663 1.12491 12.83760 7.29200 4.44380 2.38000 3.87850 0.25650 12.17630 66.34210 1.03410005569 'International Tables Volume C Table 6.1.1.4 (pp. 500-502)' 'Henke, Gullikson and Davis, At. Data and Nucl. Data Tables, 1993, 54, 2'

loop_
_geom_angle_atom_site_label_1
_geom_angle_atom_site_label_2
_geom_angle_atom_site_label_3
_geom_angle
_geom_angle_site_symmetry_1
_geom_angle_site_symmetry_3
_geom_angle_publ_flag
O2 Ni1 O3 175.83(14) . . ?
O5 Ni1 O3 89.49(15) . . ?
O5 Ni1 O2 87.96(14) . . ?
N4 Ni1 O3 93.45(15) 3_645 . ?
N4 Ni1 O2 89.12(15) 3_645 . ?
N4 Ni1 O5 177.03(17) 3_645 . ?
N1 Ni1 O3 96.24(16) . . ?
N1 Ni1 O2 80.42(15) . . ?
N1 Ni1 O5 88.81(15) . . ?
N1 Ni1 N4 91.25(16) . 3_645 ?
N3 Ni1 O3 80.83(15) . . ?
N3 Ni1 O2 102.49(15) . . ?
N3 Ni1 O5 90.68(15) . . ?
N3 Ni1 N4 89.41(15) . 3_645 ?
N3 Ni1 N1 177.03(18) . . ?
C6 O3 Ni1 116.3(3) . . ?
C1 O2 Ni1 117.4(3) . . ?
H5a O5 Ni1 109.0 . . ?
H5b O5 Ni1 109.5 . . ?
H5b O5 H5a 104.5 . . ?
C9 N4 Ni1 122.9(3) . 3_655 ?
C8 N4 Ni1 119.4(3) . 3_655 ?
C8 N4 C9 117.4(4) . . ?
C2 N1 Ni1 111.4(3) . . ?
C5 N1 Ni1 130.8(4) . . ?
C5 N1 C2 117.4(4) . . ?
C4 N2 C3 116.4(4) . . ?
C7 N3 Ni1 111.1(3) . . ?
C10 N3 Ni1 130.4(3) . . ?
C10 N3 C7 118.4(4) . . ?
C1 C2 N1 116.9(4) . . ?
C3 C2 N1 121.3(5) . . ?
C3 C2 C1 121.8(5) . . ?
O2 C1 O1 126.9(5) . . ?
C2 C1 O1 119.7(5) . . ?
C2 C1 O2 113.4(4) . . ?
C2 C3 N2 121.8(5) . . ?
H3 C3 N2 119.1(3) . . ?
H3 C3 C2 119.1(3) . . ?
C8 C7 N3 120.7(5) . . ?
C6 C7 N3 118.3(4) . . ?
C6 C7 C8 121.0(5) . . ?
C9 C10 N3 120.7(5) . . ?
H10 C10 N3 119.7(3) . . ?
H10 C10 C9 119.7(3) . . ?
C4 C5 N1 121.0(5) . . ?
H5 C5 N1 119.5(3) . . ?
H5 C5 C4 119.5(3) . . ?
C5 C4 N2 122.2(5) . . ?
H4 C4 N2 118.9(3) . . ?
H4 C4 C5 118.9(3) . . ?
C10 C9 N4 120.8(5) . . ?
H9 C9 N4 119.6(3) . . ?
H9 C9 C10 119.6(3) . . ?
C7 C8 N4 122.0(5) . . ?
H8 C8 N4 119.0(3) . . ?
H8 C8 C7 119.0(3) . . ?
O4 C6 O3 126.2(5) . . ?
C7 C6 O3 113.2(4) . . ?
C7 C6 O4 120.6(5) . . ?

loop_
_geom_bond_atom_site_label_1
_geom_bond_atom_site_label_2
_geom_bond_distance
_geom_bond_site_symmetry_2
_geom_bond_publ_flag
Ni1 O3 2.025(3) . ?
Ni1 O2 2.024(4) . ?
Ni1 O5 2.058(3) . ?
Ni1 N4 2.109(4) 3_645 ?
Ni1 N1 2.087(4) . ?
Ni1 N3 2.083(4) . ?
O1 C1 1.203(7) . ?
O3 C6 1.313(6) . ?
O4 C6 1.200(6) . ?
O2 C1 1.291(6) . ?
O5 H5a 0.8500 . ?
O5 H5b 0.8500 . ?
N4 C9 1.343(7) . ?
N4 C8 1.323(7) . ?
N1 C2 1.337(7) . ?
N1 C5 1.319(7) . ?
N2 C3 1.338(7) . ?
N2 C4 1.324(7) . ?
N3 C7 1.326(6) . ?
N3 C10 1.330(7) . ?
C2 C1 1.535(7) . ?
C2 C3 1.370(7) . ?
C3 H3 0.9300 . ?
C7 C8 1.395(7) . ?
C7 C6 1.516(7) . ?
C10 C9 1.407(7) . ?
C10 H10 0.9300 . ?
C5 C4 1.385(7) . ?
C5 H5 0.9300 . ?
C4 H4 0.9300 . ?
C9 H9 0.9300 . ?
C8 H8 0.9300 . ?
